data_2236047
loop_
_publ_author_name
'Wurst, Klaus'
'Buchmeiser, Michael R.'

_publ_section_title
;
 Bis(1,2-dimethoxyethane)-1\k^2^<i>O</i>,<i>O</i>';3\k^2^<i>O</i>,<i>O</i>'-tetrakis(\m-1,1,1,3,3,3-hexafluoro-2-methylpropan-2-olato)-1:2\k^4^<i>O</i>:<i>O</i>;2:3\k^4^<i>O</i>:<i>O</i>-1,3-dilithium-2-magnesium
;
_journal_coeditor_code ZL2496
_journal_issue 8
_journal_name_full 'Acta Crystallographica Section E'
_journal_page_first m1106
_journal_paper_doi 10.1107/S1600536812032679
_journal_volume 68
_journal_year 2012
_chemical_formula_iupac '[Li2 Mg (C4 H3 F6 O1)4 (C4 H10 O2)2]'
_chemical_formula_moiety 'C24 H32 F24 Li2 Mg O8'
_chemical_formula_sum 'C24 H32 F24 Li2 Mg O8'
_chemical_formula_weight 942.69
_chemical_name_systematic
;
Bis(1,2-dimethoxyethane)-1\k^2^<i>O</i>,<i>O</i>';3\k^2^<i>O</i>,<i>O</i>'-
tetrakis(\m-1,1,1,3,3,3-hexafluoro-2-methylpropan-2-olato)-
1:2\k^4^<i>O</i>:<i>O</i>;2:3\k^4^<i>O</i>:<i>O</i>-1,3-dilithium-2-magnesium
;
_space_group_IT_number 15
_symmetry_cell_setting monoclinic
_symmetry_space_group_name_Hall '-C 2yc'
_symmetry_space_group_name_H-M 'C 1 2/c 1'
_atom_sites_solution_hydrogens geom
_atom_sites_solution_primary direct
_atom_sites_solution_secondary difmap
_audit_creation_method SHELXL97
_cell_angle_alpha 90.00
_cell_angle_beta 109.041(2)
_cell_angle_gamma 90.00
_cell_formula_units_Z 4
_cell_length_a 23.8629(4)
_cell_length_b 9.5396(6)
_cell_length_c 18.3700(7)
_cell_measurement_reflns_used 10988
_cell_measurement_temperature 233(2)
_cell_measurement_theta_max 25.0
_cell_measurement_theta_min 1.0
_cell_volume 3953.0(3)
_computing_cell_refinement 'DENZO-SMN (Otwinowski & Minor, 1997)'
_computing_data_collection 'COLLECT (Nonius, 1998)'
_computing_data_reduction 'DENZO/SCALEPACK (Otwinowski & Minor, 1997)'
_computing_molecular_graphics 'SHELXTL (Sheldrick, 2008)'
_computing_publication_material
;
SHELXTL (Sheldrick, 2008) and publcif (Westrip, 2010)
;
_computing_structure_refinement 'SHELXL97 (Sheldrick, 2008)'
_computing_structure_solution 'SHELXS86 (Sheldrick, 2008)'
_diffrn_ambient_temperature 233(2)
_diffrn_detector_area_resol_mean 9.1
_diffrn_measured_fraction_theta_full 0.999
_diffrn_measured_fraction_theta_max 0.999
_diffrn_measurement_device_type 'Nonius KappaCCD'
_diffrn_measurement_method '\f and \w'
_diffrn_radiation_monochromator graphite
_diffrn_radiation_source 'fine-focus sealed tube'
_diffrn_radiation_type MoK\a
_diffrn_radiation_wavelength 0.71073
_diffrn_reflns_av_R_equivalents 0.0311
_diffrn_reflns_av_sigmaI/netI 0.0351
_diffrn_reflns_limit_h_max 28
_diffrn_reflns_limit_h_min 0
_diffrn_reflns_limit_k_max 11
_diffrn_reflns_limit_k_min -11
_diffrn_reflns_limit_l_max 20
_diffrn_reflns_limit_l_min -21
_diffrn_reflns_number 10600
_diffrn_reflns_theta_full 25.00
_diffrn_reflns_theta_max 25.00
_diffrn_reflns_theta_min 2.32
_diffrn_standards_number 0
_exptl_absorpt_coefficient_mu 0.198
_exptl_absorpt_correction_type none
_exptl_crystal_colour colourless
_exptl_crystal_density_diffrn 1.584
_exptl_crystal_density_method 'not measured'
_exptl_crystal_description plate
_exptl_crystal_F_000 1896
_exptl_crystal_size_max 0.41
_exptl_crystal_size_mid 0.25
_exptl_crystal_size_min 0.07
_refine_diff_density_max 0.246
_refine_diff_density_min -0.319
_refine_ls_extinction_method none
_refine_ls_goodness_of_fit_ref 1.057
_refine_ls_hydrogen_treatment constr
_refine_ls_matrix_type full
_refine_ls_number_constraints 0
_refine_ls_number_parameters 271
_refine_ls_number_reflns 3490
_refine_ls_number_restraints 0
_refine_ls_restrained_S_all 1.057
_refine_ls_R_factor_all 0.0686
_refine_ls_R_factor_gt 0.0482
_refine_ls_shift/su_max 0.000
_refine_ls_shift/su_mean 0.000
_refine_ls_structure_factor_coef Fsqd
_refine_ls_weighting_details 'calc w = 1/[\s^2^(Fo^2^)+(0.0561P)^2^+3.6053P] where P=(Fo^2^+2Fc^2^)/3'
_refine_ls_weighting_scheme calc
_refine_ls_wR_factor_gt 0.1174
_refine_ls_wR_factor_ref 0.1267
_reflns_number_gt 2603
_reflns_number_total 3490
_reflns_threshold_expression I>2\s(I)
_cod_data_source_file zl2496.cif
_cod_data_source_block I
_cod_original_sg_symbol_H-M 'C 2/c'
_cod_database_code 2236047
_cod_database_fobs_code 2236047

loop_
_symmetry_equiv_pos_as_xyz
'x, y, z'
'-x, y, -z+1/2'
'x+1/2, y+1/2, z'
'-x+1/2, y+1/2, -z+1/2'
'-x, -y, -z'
'x, -y, z-1/2'
'-x+1/2, -y+1/2, -z'
'x+1/2, -y+1/2, z-1/2'

loop_
_atom_site_type_symbol
_atom_site_label
_atom_site_fract_x
_atom_site_fract_y
_atom_site_fract_z
_atom_site_U_iso_or_equiv
_atom_site_adp_type
_atom_site_calc_flag
_atom_site_refinement_flags
_atom_site_occupancy
_atom_site_symmetry_multiplicity
Mg Mg1 0.0000 0.21820(10) 0.7500 0.0304(2) Uani d S 1 2
Li Li1 0.12432(17) 0.2031(5) 0.8154(2) 0.0488(10) Uani d . 1 1
O O1 0.06054(6) 0.31089(15) 0.83443(8) 0.0376(4) Uani d . 1 1
O O2 0.06414(6) 0.11513(16) 0.72966(8) 0.0380(4) Uani d . 1 1
O O3 0.19633(10) 0.2846(3) 0.80007(14) 0.0967(8) Uani d . 1 1
O O4 0.18689(8) 0.1002(3) 0.89956(13) 0.0788(6) Uani d . 1 1
C C1 0.06148(11) 0.4201(2) 0.88423(13) 0.0452(6) Uani d . 1 1
C C2 0.00224(14) 0.4955(3) 0.86486(17) 0.0737(9) Uani d . 1 1
H H2A -0.0060 0.5439 0.8160 0.111 Uiso calc R 1 1
H H2B 0.0038 0.5629 0.9050 0.111 Uiso calc R 1 1
H H2C -0.0289 0.4278 0.8612 0.111 Uiso calc R 1 1
C C3 0.10945(15) 0.5255(3) 0.88057(17) 0.0667(8) Uani d . 1 1
C C4 0.07842(12) 0.3634(3) 0.96686(13) 0.0534(7) Uani d . 1 1
C C5 0.06465(10) 0.0184(3) 0.67423(12) 0.0421(6) Uani d . 1 1
C C6 0.00260(11) -0.0155(3) 0.61935(14) 0.0542(7) Uani d . 1 1
H H6A 0.0054 -0.0857 0.5825 0.081 Uiso calc R 1 1
H H6B -0.0153 0.0689 0.5922 0.081 Uiso calc R 1 1
H H6C -0.0216 -0.0512 0.6486 0.081 Uiso calc R 1 1
C C7 0.10204(12) 0.0747(3) 0.62675(15) 0.0596(7) Uani d . 1 1
C C8 0.09244(12) -0.1182(3) 0.71356(15) 0.0555(7) Uani d . 1 1
C C9 0.24947(14) 0.2386(5) 0.8556(3) 0.1029(13) Uani d . 1 1
H H9A 0.2652 0.3139 0.8929 0.124 Uiso calc . 1 1
H H9B 0.2788 0.2190 0.8300 0.124 Uiso calc . 1 1
C C10 0.24142(16) 0.1150(7) 0.8958(3) 0.1183(16) Uani d . 1 1
H H10A 0.2508 0.0326 0.8700 0.142 Uiso calc . 1 1
H H10B 0.2697 0.1175 0.9483 0.142 Uiso calc . 1 1
C C11 0.2021(2) 0.3924(5) 0.7506(3) 0.1287(17) Uani d . 1 1
H H11A 0.1634 0.4151 0.7144 0.193 Uiso calc R 1 1
H H11B 0.2280 0.3614 0.7226 0.193 Uiso calc R 1 1
H H11C 0.2189 0.4749 0.7807 0.193 Uiso calc R 1 1
C C12 0.17925(17) -0.0164(4) 0.9429(2) 0.0917(11) Uani d . 1 1
H H12A 0.1382 -0.0216 0.9409 0.138 Uiso calc R 1 1
H H12B 0.2045 -0.0059 0.9960 0.138 Uiso calc R 1 1
H H12C 0.1898 -0.1015 0.9216 0.138 Uiso calc R 1 1
F F1 0.10808(12) 0.6453(2) 0.91690(13) 0.1145(8) Uani d . 1 1
F F2 0.16449(8) 0.4746(2) 0.91064(10) 0.0845(6) Uani d . 1 1
F F3 0.10296(9) 0.55831(18) 0.80778(10) 0.0865(6) Uani d . 1 1
F F4 0.12382(7) 0.27533(18) 0.98428(8) 0.0694(5) Uani d . 1 1
F F5 0.03358(8) 0.2936(2) 0.97813(9) 0.0771(5) Uani d . 1 1
F F6 0.09337(9) 0.4647(2) 1.02026(9) 0.0849(6) Uani d . 1 1
F F7 0.08268(9) 0.1986(2) 0.59720(12) 0.0964(7) Uani d . 1 1
F F8 0.10134(10) -0.0077(3) 0.56813(11) 0.1073(8) Uani d . 1 1
F F9 0.15870(7) 0.0932(2) 0.66710(11) 0.0895(6) Uani d . 1 1
F F10 0.05962(9) -0.17323(19) 0.75248(12) 0.0885(6) Uani d . 1 1
F F11 0.14670(8) -0.10129(19) 0.76398(10) 0.0828(6) Uani d . 1 1
F F12 0.09778(8) -0.21737(18) 0.66513(11) 0.0857(6) Uani d . 1 1

loop_
_atom_site_aniso_label
_atom_site_aniso_U_11
_atom_site_aniso_U_22
_atom_site_aniso_U_33
_atom_site_aniso_U_12
_atom_site_aniso_U_13
_atom_site_aniso_U_23
Mg1 0.0262(5) 0.0337(5) 0.0298(5) 0.000 0.0072(4) 0.000
Li1 0.033(2) 0.062(3) 0.048(2) -0.0033(18) 0.0095(17) -0.0061(19)
O1 0.0339(8) 0.0390(9) 0.0359(8) -0.0013(6) 0.0058(6) -0.0057(6)
O2 0.0297(8) 0.0446(9) 0.0388(8) 0.0019(6) 0.0099(6) -0.0085(7)
O3 0.0595(15) 0.147(2) 0.0865(16) -0.0383(14) 0.0279(12) 0.0027(15)
O4 0.0418(12) 0.0969(17) 0.0879(15) 0.0052(10) 0.0077(10) 0.0001(13)
C1 0.0489(14) 0.0404(13) 0.0406(12) 0.0023(11) 0.0066(10) -0.0092(11)
C2 0.073(2) 0.075(2) 0.0640(18) 0.0296(16) 0.0095(15) -0.0161(15)
C3 0.089(2) 0.0455(17) 0.0557(17) -0.0132(15) 0.0098(15) -0.0078(13)
C4 0.0565(17) 0.0617(17) 0.0384(13) -0.0034(14) 0.0103(11) -0.0119(12)
C5 0.0365(13) 0.0509(14) 0.0392(12) 0.0032(10) 0.0129(9) -0.0094(11)
C6 0.0432(15) 0.0642(17) 0.0494(14) 0.0004(12) 0.0071(11) -0.0146(13)
C7 0.0499(17) 0.082(2) 0.0506(15) 0.0043(14) 0.0218(12) -0.0077(15)
C8 0.0495(16) 0.0560(17) 0.0580(16) 0.0131(12) 0.0132(13) -0.0126(13)
C9 0.0324(18) 0.139(4) 0.130(3) -0.018(2) 0.0162(19) -0.029(3)
C10 0.046(2) 0.188(5) 0.113(3) 0.004(3) 0.015(2) 0.012(3)
C11 0.125(4) 0.147(4) 0.132(4) -0.052(3) 0.067(3) 0.006(3)
C12 0.092(3) 0.098(3) 0.074(2) 0.017(2) 0.0123(19) 0.013(2)
F1 0.169(2) 0.0519(11) 0.1148(16) -0.0323(13) 0.0355(15) -0.0310(11)
F2 0.0605(12) 0.1003(14) 0.0786(11) -0.0306(10) 0.0034(9) 0.0063(10)
F3 0.1160(16) 0.0649(11) 0.0704(11) -0.0227(10) 0.0192(10) 0.0165(9)
F4 0.0675(11) 0.0814(11) 0.0496(9) 0.0126(9) 0.0058(7) 0.0119(8)
F5 0.0748(12) 0.1057(14) 0.0553(9) -0.0207(10) 0.0273(8) -0.0062(9)
F6 0.1072(15) 0.0909(13) 0.0485(9) -0.0129(11) 0.0143(9) -0.0317(9)
F7 0.0931(14) 0.1067(16) 0.1117(15) 0.0178(12) 0.0638(12) 0.0447(13)
F8 0.1226(17) 0.1462(19) 0.0784(13) -0.0195(14) 0.0674(13) -0.0434(13)
F9 0.0449(10) 0.1405(18) 0.0897(13) -0.0109(10) 0.0310(9) -0.0069(12)
F10 0.0994(14) 0.0670(11) 0.1148(15) 0.0272(10) 0.0566(12) 0.0320(10)
F11 0.0639(11) 0.0816(12) 0.0795(11) 0.0237(9) -0.0085(9) -0.0071(9)
F12 0.0897(13) 0.0682(11) 0.0926(13) 0.0250(9) 0.0208(10) -0.0300(10)

loop_
_atom_type_symbol
_atom_type_description
_atom_type_scat_dispersion_real
_atom_type_scat_dispersion_imag
_atom_type_scat_source
C C 0.0033 0.0016 'International Tables Vol C Tables 4.2.6.8 and 6.1.1.4'
H H 0.0000 0.0000 'International Tables Vol C Tables 4.2.6.8 and 6.1.1.4'
Mg Mg 0.0486 0.0363 'International Tables Vol C Tables 4.2.6.8 and 6.1.1.4'
O O 0.0106 0.0060 'International Tables Vol C Tables 4.2.6.8 and 6.1.1.4'
F F 0.0171 0.0103 'International Tables Vol C Tables 4.2.6.8 and 6.1.1.4'
Li Li -0.0003 0.0001 'International Tables Vol C Tables 4.2.6.8 and 6.1.1.4'

loop_
_geom_angle_atom_site_label_1
_geom_angle_atom_site_label_2
_geom_angle_atom_site_label_3
_geom_angle_site_symmetry_1
_geom_angle_site_symmetry_3
_geom_angle
_geom_angle_publ_flag
O1 Mg1 O1 . 2_556 126.14(10) yes
O1 Mg1 O2 . . 87.54(6) yes
O1 Mg1 O2 2_556 . 119.89(6) ?
O1 Mg1 O2 . 2_556 119.89(6) yes
O1 Mg1 O2 2_556 2_556 87.54(6) ?
O2 Mg1 O2 . 2_556 119.61(10) yes
O1 Mg1 Li1 . . 44.06(9) ?
O1 Mg1 Li1 2_556 . 139.90(10) ?
O2 Mg1 Li1 . . 43.50(9) ?
O2 Mg1 Li1 2_556 . 132.37(10) ?
O1 Mg1 Li1 . 2_556 139.90(10) ?
O1 Mg1 Li1 2_556 2_556 44.06(9) ?
O2 Mg1 Li1 . 2_556 132.37(10) ?
O2 Mg1 Li1 2_556 2_556 43.50(9) ?
O1 Li1 O2 . . 87.69(16) yes
O1 Li1 O3 . . 125.3(2) yes
O1 Li1 O4 . . 122.7(2) yes
O2 Li1 O3 . . 120.0(2) yes
O2 Li1 O4 . . 125.3(2) yes
O3 Li1 O4 . . 80.86(17) yes
Li1 Mg1 Li1 . 2_556 174.14(18) yes
O2 Li1 Mg1 . . 43.88(9) ?
O1 Li1 Mg1 . . 43.83(9) ?
O3 Li1 Mg1 . . 139.3(2) ?
O4 Li1 Mg1 . . 139.8(2) ?
C1 O1 Mg1 . . 135.67(14) ?
C1 O1 Li1 . . 131.90(18) ?
Mg1 O1 Li1 . . 92.11(13) ?
C5 O2 Li1 . . 134.95(17) ?
C5 O2 Mg1 . . 132.43(13) ?
Li1 O2 Mg1 . . 92.62(13) ?
C11 O3 C9 . . 116.0(3) ?
C11 O3 Li1 . . 130.4(3) ?
C9 O3 Li1 . . 113.0(3) ?
C10 O4 C12 . . 114.8(3) ?
C10 O4 Li1 . . 113.5(3) ?
C12 O4 Li1 . . 127.9(2) ?
O1 C1 C2 . . 112.9(2) ?
O1 C1 C4 . . 109.35(19) ?
C2 C1 C4 . . 108.8(2) ?
O1 C1 C3 . . 108.3(2) ?
C2 C1 C3 . . 109.1(2) ?
C4 C1 C3 . . 108.2(2) ?
C1 C2 H2A . . 109.5 ?
C1 C2 H2B . . 109.5 ?
H2A C2 H2B . . 109.5 ?
C1 C2 H2C . . 109.5 ?
H2A C2 H2C . . 109.5 ?
H2B C2 H2C . . 109.5 ?
F1 C3 F3 . . 106.7(2) ?
F1 C3 F2 . . 106.6(2) ?
F3 C3 F2 . . 106.1(3) ?
F1 C3 C1 . . 113.5(3) ?
F3 C3 C1 . . 110.6(2) ?
F2 C3 C1 . . 112.8(2) ?
F4 C4 F5 . . 106.2(2) ?
F4 C4 F6 . . 106.2(2) ?
F5 C4 F6 . . 106.4(2) ?
F4 C4 C1 . . 113.1(2) ?
F5 C4 C1 . . 111.3(2) ?
F6 C4 C1 . . 113.0(2) ?
O2 C5 C6 . . 112.89(18) ?
O2 C5 C8 . . 109.16(18) ?
C6 C5 C8 . . 107.9(2) ?
O2 C5 C7 . . 109.4(2) ?
C6 C5 C7 . . 108.5(2) ?
C8 C5 C7 . . 108.9(2) ?
C5 C6 H6A . . 109.5 ?
C5 C6 H6B . . 109.5 ?
H6A C6 H6B . . 109.5 ?
C5 C6 H6C . . 109.5 ?
H6A C6 H6C . . 109.5 ?
H6B C6 H6C . . 109.5 ?
F7 C7 F9 . . 105.5(3) ?
F7 C7 F8 . . 106.6(2) ?
F9 C7 F8 . . 105.8(2) ?
F7 C7 C5 . . 110.9(2) ?
F9 C7 C5 . . 113.9(2) ?
F8 C7 C5 . . 113.4(2) ?
F10 C8 F12 . . 106.3(2) ?
F10 C8 F11 . . 106.5(2) ?
F12 C8 F11 . . 105.5(2) ?
F10 C8 C5 . . 110.5(2) ?
F12 C8 C5 . . 114.2(2) ?
F11 C8 C5 . . 113.4(2) ?
O3 C9 C10 . . 112.7(3) ?
O3 C9 H9A . . 109.0 ?
C10 C9 H9A . . 109.0 ?
O3 C9 H9B . . 109.0 ?
C10 C9 H9B . . 109.0 ?
H9A C9 H9B . . 107.8 ?
O4 C10 C9 . . 114.2(4) ?
O4 C10 H10A . . 108.7 ?
C9 C10 H10A . . 108.7 ?
O4 C10 H10B . . 108.7 ?
C9 C10 H10B . . 108.7 ?
H10A C10 H10B . . 107.6 ?
O3 C11 H11A . . 109.5 ?
O3 C11 H11B . . 109.5 ?
H11A C11 H11B . . 109.5 ?
O3 C11 H11C . . 109.5 ?
H11A C11 H11C . . 109.5 ?
H11B C11 H11C . . 109.5 ?
O4 C12 H12A . . 109.5 ?
O4 C12 H12B . . 109.5 ?
H12A C12 H12B . . 109.5 ?
O4 C12 H12C . . 109.5 ?
H12A C12 H12C . . 109.5 ?
H12B C12 H12C . . 109.5 ?

loop_
_geom_bond_atom_site_label_1
_geom_bond_atom_site_label_2
_geom_bond_site_symmetry_2
_geom_bond_distance
_geom_bond_publ_flag
Mg1 O1 . 1.9526(14) yes
Mg1 O1 2_556 1.9526(14) ?
Mg1 O2 . 1.9551(14) yes
Mg1 O2 2_556 1.9551(14) ?
Mg1 Li1 . 2.818(4) ?
Mg1 Li1 2_556 2.818(4) ?
Li1 O1 . 1.961(4) yes
Li1 O2 . 1.942(4) yes
Li1 O3 . 1.988(4) yes
Li1 O4 . 2.019(5) yes
Mg1 Li1 . 2.818(4) yes
O1 C1 . 1.382(3) ?
O2 C5 . 1.377(3) ?
O3 C11 . 1.409(5) ?
O3 C9 . 1.413(5) ?
O4 C10 . 1.333(4) ?
O4 C12 . 1.414(4) ?
C1 C2 . 1.522(4) ?
C1 C4 . 1.536(3) ?
C1 C3 . 1.541(4) ?
C2 H2A . 0.9700 ?
C2 H2B . 0.9700 ?
C2 H2C . 0.9700 ?
C3 F1 . 1.329(3) ?
C3 F3 . 1.332(3) ?
C3 F2 . 1.339(4) ?
C4 F4 . 1.325(3) ?
C4 F5 . 1.333(3) ?
C4 F6 . 1.340(3) ?
C5 C6 . 1.530(3) ?
C5 C8 . 1.532(4) ?
C5 C7 . 1.534(4) ?
C6 H6A . 0.9700 ?
C6 H6B . 0.9700 ?
C6 H6C . 0.9700 ?
C7 F7 . 1.319(3) ?
C7 F9 . 1.325(3) ?
C7 F8 . 1.329(3) ?
C8 F10 . 1.329(3) ?
C8 F12 . 1.333(3) ?
C8 F11 . 1.333(3) ?
C9 C10 . 1.437(7) ?
C9 H9A . 0.9800 ?
C9 H9B . 0.9800 ?
C10 H10A . 0.9800 ?
C10 H10B . 0.9800 ?
C11 H11A . 0.9700 ?
C11 H11B . 0.9700 ?
C11 H11C . 0.9700 ?
C12 H12A . 0.9700 ?
C12 H12B . 0.9700 ?
C12 H12C . 0.9700 ?

loop_
_geom_torsion_atom_site_label_1
_geom_torsion_atom_site_label_2
_geom_torsion_atom_site_label_3
_geom_torsion_atom_site_label_4
_geom_torsion_site_symmetry_1
_geom_torsion
O1 Mg1 Li1 O2 . -177.8(2)
O1 Mg1 Li1 O2 2_556 -82.68(18)
O2 Mg1 Li1 O2 2_556 90.60(17)
O1 Mg1 Li1 O1 2_556 95.15(18)
O2 Mg1 Li1 O1 . 177.8(2)
O2 Mg1 Li1 O1 2_556 -91.57(15)
O1 Mg1 Li1 O3 . -93.8(3)
O1 Mg1 Li1 O3 2_556 1.3(4)
O2 Mg1 Li1 O3 . 84.0(3)
O2 Mg1 Li1 O3 2_556 174.6(2)
O1 Mg1 Li1 O4 . 88.7(3)
O1 Mg1 Li1 O4 2_556 -176.1(2)
O2 Mg1 Li1 O4 . -93.5(3)
O2 Mg1 Li1 O4 2_556 -2.9(4)
O1 Mg1 O1 C1 2_556 46.36(19)
O2 Mg1 O1 C1 . 172.3(2)
O2 Mg1 O1 C1 2_556 -64.7(2)
Li1 Mg1 O1 C1 . 173.8(3)
Li1 Mg1 O1 C1 2_556 -12.7(3)
O1 Mg1 O1 Li1 2_556 -127.40(14)
O2 Mg1 O1 Li1 . -1.49(14)
O2 Mg1 O1 Li1 2_556 121.59(14)
Li1 Mg1 O1 Li1 2_556 173.5(2)
O2 Li1 O1 C1 . -172.63(19)
O3 Li1 O1 C1 . -46.9(4)
O4 Li1 O1 C1 . 56.0(4)
Mg1 Li1 O1 C1 . -174.1(2)
O2 Li1 O1 Mg1 . 1.51(14)
O3 Li1 O1 Mg1 . 127.2(2)
O4 Li1 O1 Mg1 . -129.9(2)
O1 Li1 O2 C5 . 177.9(2)
O3 Li1 O2 C5 . 47.8(4)
O4 Li1 O2 C5 . -52.7(4)
Mg1 Li1 O2 C5 . 179.4(3)
O1 Li1 O2 Mg1 . -1.50(14)
O3 Li1 O2 Mg1 . -131.6(2)
O4 Li1 O2 Mg1 . 127.9(2)
O1 Mg1 O2 C5 . -177.90(19)
O1 Mg1 O2 C5 2_556 -46.9(2)
O2 Mg1 O2 C5 2_556 58.78(18)
Li1 Mg1 O2 C5 . -179.4(3)
Li1 Mg1 O2 C5 2_556 6.4(2)
O1 Mg1 O2 Li1 . 1.51(14)
O1 Mg1 O2 Li1 2_556 132.53(14)
O2 Mg1 O2 Li1 2_556 -121.82(14)
Li1 Mg1 O2 Li1 2_556 -174.16(18)
O2 Li1 O3 C11 . 60.1(5)
O1 Li1 O3 C11 . -50.4(5)
O4 Li1 O3 C11 . -174.3(4)
Mg1 Li1 O3 C11 . 7.4(5)
O2 Li1 O3 C9 . -129.6(3)
O1 Li1 O3 C9 . 119.9(3)
O4 Li1 O3 C9 . -4.0(3)
Mg1 Li1 O3 C9 . 177.7(3)
O2 Li1 O4 C10 . 109.4(4)
O1 Li1 O4 C10 . -137.2(3)
O3 Li1 O4 C10 . -10.9(3)
Mg1 Li1 O4 C10 . 167.4(4)
O2 Li1 O4 C12 . -47.5(4)
O1 Li1 O4 C12 . 65.9(4)
O3 Li1 O4 C12 . -167.8(3)
Mg1 Li1 O4 C12 . 10.5(5)
Mg1 O1 C1 C2 . -6.4(3)
Li1 O1 C1 C2 . 165.2(2)
Mg1 O1 C1 C4 . 114.8(2)
Li1 O1 C1 C4 . -73.6(3)
Mg1 O1 C1 C3 . -127.4(2)
Li1 O1 C1 C3 . 44.2(3)
O1 C1 C3 F1 . 170.0(2)
C2 C1 C3 F1 . 46.8(3)
C4 C1 C3 F1 . -71.5(3)
O1 C1 C3 F3 . 50.1(3)
C2 C1 C3 F3 . -73.1(3)
C4 C1 C3 F3 . 168.6(2)
O1 C1 C3 F2 . -68.5(3)
C2 C1 C3 F2 . 168.2(2)
C4 C1 C3 F2 . 50.0(3)
O1 C1 C4 F4 . 45.1(3)
C2 C1 C4 F4 . 168.8(2)
C3 C1 C4 F4 . -72.8(3)
O1 C1 C4 F5 . -74.5(3)
C2 C1 C4 F5 . 49.2(3)
C3 C1 C4 F5 . 167.7(2)
O1 C1 C4 F6 . 165.8(2)
C2 C1 C4 F6 . -70.5(3)
C3 C1 C4 F6 . 48.0(3)
Li1 O2 C5 C6 . 179.6(2)
Mg1 O2 C5 C6 . -1.2(3)
Li1 O2 C5 C8 . 59.6(3)
Mg1 O2 C5 C8 . -121.24(19)
Li1 O2 C5 C7 . -59.5(3)
Mg1 O2 C5 C7 . 119.70(19)
O2 C5 C7 F7 . -55.3(3)
C6 C5 C7 F7 . 68.2(3)
C8 C5 C7 F7 . -174.6(2)
O2 C5 C7 F9 . 63.5(3)
C6 C5 C7 F9 . -172.9(2)
C8 C5 C7 F9 . -55.7(3)
O2 C5 C7 F8 . -175.3(2)
C6 C5 C7 F8 . -51.7(3)
C8 C5 C7 F8 . 65.5(3)
O2 C5 C8 F10 . 63.4(3)
C6 C5 C8 F10 . -59.7(3)
C7 C5 C8 F10 . -177.2(2)
O2 C5 C8 F12 . -176.9(2)
C6 C5 C8 F12 . 60.0(3)
C7 C5 C8 F12 . -57.5(3)
O2 C5 C8 F11 . -56.0(3)
C6 C5 C8 F11 . -179.1(2)
C7 C5 C8 F11 . 63.4(3)
C11 O3 C9 C10 . -171.0(4)
Li1 O3 C9 C10 . 17.2(5)
C12 O4 C10 C9 . -176.4(4)
Li1 O4 C10 C9 . 23.6(5)
O3 C9 C10 O4 . -27.0(6)
